data_2010898
loop_
_publ_author_name
'Xiao, Yingxin'
'Voll, Ronald J.'
'Billodeaux, Damon R.'
'Fronczek, Frank R.'
'Younathan, Ezzat S.'

_publ_section_title 1,3(<i>R</i>):4,6(<i>R</i>)-Di-<i>O</i>-benzylidene-<small>D</small>-mannitol
_journal_issue 5
_journal_name_full 'Acta Crystallographica Section C'
_journal_page_first 582
_journal_page_last 583
_journal_paper_doi 10.1107/S0108270100001591
_journal_volume 56
_journal_year 2000
_chemical_formula_moiety 'C20 H22 O6'
_chemical_formula_sum 'C20 H22 O6'
_chemical_formula_weight 358.4
_chemical_name_systematic
;
1,3(R):4,6(R)-di-O-benzylidene-D-mannitol
;
_space_group_IT_number 5
_symmetry_cell_setting monoclinic
_symmetry_space_group_name_Hall 'C 2y'
_symmetry_space_group_name_H-M 'C 1 2 1'
_cell_angle_alpha 90
_cell_angle_beta 94.08(3)
_cell_angle_gamma 90
_cell_formula_units_Z 2
_cell_length_a 17.472(4)
_cell_length_b 4.9237(10)
_cell_length_c 9.956(2)
_cell_measurement_reflns_used 25
_cell_measurement_temperature 293
_cell_measurement_theta_max 44.7
_cell_measurement_theta_min 11.4
_cell_volume 854.3(3)
_computing_cell_refinement 'CAD-4 EXPRESS'
_computing_data_collection 'CAD-4 EXPRESS (Enraf-Nonius, 1994)'
_computing_data_reduction 'XCAD-4 (Harms & Wocadlo, 1996)'
_computing_molecular_graphics 'SHELXTL (Bruker, 1997)'
_computing_publication_material SHELXTL
_computing_structure_refinement 'SHELXL97 (Sheldrick, 1997)'
_computing_structure_solution 'SHELXS97 (Sheldrick, 1990)'
_diffrn_ambient_temperature 293
_diffrn_measured_fraction_theta_full .992
_diffrn_measured_fraction_theta_max .992
_diffrn_measurement_device_type 'Enraf-Nonius CAD-4'
_diffrn_measurement_method '\w/2\q scans'
_diffrn_radiation_monochromator graphite
_diffrn_radiation_source 'fine-focus sealed tube'
_diffrn_radiation_type CuK\a
_diffrn_radiation_wavelength 1.54184
_diffrn_reflns_av_R_equivalents .027
_diffrn_reflns_av_sigmaI/netI .019
_diffrn_reflns_limit_h_max 21
_diffrn_reflns_limit_h_min -21
_diffrn_reflns_limit_k_max 5
_diffrn_reflns_limit_k_min -6
_diffrn_reflns_limit_l_max 12
_diffrn_reflns_limit_l_min -12
_diffrn_reflns_number 4158
_diffrn_reflns_theta_full 74.98
_diffrn_reflns_theta_max 75.0
_diffrn_reflns_theta_min 4.45
_diffrn_standards_decay_% 2.1
_diffrn_standards_interval_time 60
_diffrn_standards_number 3
_exptl_absorpt_coefficient_mu .851
_exptl_absorpt_correction_T_max .934
_exptl_absorpt_correction_T_min .668
_exptl_absorpt_correction_type \y-scan
_exptl_absorpt_process_details '(North et al., 1968)'
_exptl_crystal_colour colorless
_exptl_crystal_density_diffrn 1.391
_exptl_crystal_density_method 'not measured'
_exptl_crystal_description lath
_exptl_crystal_F_000 380
_exptl_crystal_size_max .53
_exptl_crystal_size_mid .20
_exptl_crystal_size_min .08
_refine_diff_density_max .24
_refine_diff_density_min -.17
_refine_ls_abs_structure_details 'Flack (1983) '
_refine_ls_abs_structure_Flack -.10(17)
_refine_ls_extinction_coef .0112(14)
_refine_ls_extinction_method 'SHELXL97 (Sheldrick, 1997)'
_refine_ls_goodness_of_fit_ref .933
_refine_ls_hydrogen_treatment mixed
_refine_ls_matrix_type full
_refine_ls_number_parameters 123
_refine_ls_number_reflns 1703
_refine_ls_number_restraints 1
_refine_ls_restrained_S_all .933
_refine_ls_R_factor_all .034
_refine_ls_R_factor_gt .033
_refine_ls_shift/su_max .002
_refine_ls_shift/su_mean .000
_refine_ls_structure_factor_coef Fsqd
_refine_ls_weighting_details 'calc w = 1/[\s^2^(Fo^2^)+(0.0677P)^2^+0.1745P] where P=(Fo^2^+2Fc^2^)/3'
_refine_ls_weighting_scheme calc
_refine_ls_wR_factor_ref .093
_reflns_number_gt 1669
_reflns_number_total 1703
_reflns_threshold_expression 'I>2\s (I)'
_cod_data_source_file da1113.cif
_cod_data_source_block I
_cod_depositor_comments
;
The following automatic conversions were performed:
'_symmetry_cell_setting' value 'Monoclinic' changed to 'monoclinic'
according to '/home/saulius/struct/CIF-dictionaries/cif_core.dic'
dictionary named 'cif_core.dic' version 2.4.1 from 2010-06-29.

Automatic conversion script
Id: cif_fix_enum 1527 2010-12-29 10:47:43Z saulius 

The following automatic conversions were performed:

'_symmetry_cell_setting' value 'Monoclinic' changed to 'monoclinic'
according to /home/saulius/struct/CIF-dictionaries/cif_core.dic
dictionary named 'cif_core.dic' version 2.4.1 from 2010-06-29.

Automatic conversion script
Id: cif_fix_values 1715 2011-07-08 13:25:40Z adriana 
;
_cod_original_cell_volume 854.4(3)
_cod_original_sg_symbol_H-M 'C 2'
_cod_database_code 2010898
_cod_database_fobs_code 2010898

loop_
_symmetry_equiv_pos_as_xyz
'x, y, z'
'-x, y, -z'
'x+1/2, y+1/2, z'
'-x+1/2, y+1/2, -z'

loop_
_atom_site_label
_atom_site_fract_x
_atom_site_fract_y
_atom_site_fract_z
_atom_site_U_iso_or_equiv
_atom_site_adp_type
_atom_site_calc_flag
_atom_site_refinement_flags
_atom_site_occupancy
_atom_site_disorder_assembly
_atom_site_disorder_group
_atom_site_type_symbol
O1 .50423(6) .5698(2) .31592(10) .0511(3) Uani d . 1 . . O
O2 .60265(7) .0003(2) .16337(12) .0591(3) Uani d . 1 . . O
O3 .44908(5) .50526(18) .10141(8) .0418(2) Uani d . 1 . . O
C1 .55167(9) .3333(4) .31024(15) .0538(4) Uani d . 1 . . C
H1A .5265 .1813 .3506 .065 Uiso calc R 1 . . H
H1B .5999 .3654 .3621 .065 Uiso calc R 1 . . H
C2 .56748(8) .2617(3) .16613(14) .0456(3) Uani d . 1 . . C
H2 .6031 .3962 .1334 .055 Uiso calc R 1 . . H
C3 .49318(7) .2677(3) .07414(12) .0404(3) Uani d . 1 . . C
H3 .4628 .1069 .0933 .048 Uiso calc R 1 . . H
C7 .43442(7) .5197(3) .23842(12) .0407(3) Uani d . 1 . . C
H7 .4131 .3460 .2661 .049 Uiso calc R 1 . . H
C8 .37759(7) .7419(3) .25995(12) .0406(3) Uani d . 1 . . C
C9 .33215(8) .8487(4) .15345(14) .0499(3) Uani d . 1 . . C
H9 .3389 .7909 .0661 .060 Uiso calc R 1 . . H
C10 .27670(8) 1.0408(4) .17589(17) .0605(4) Uani d . 1 . . C
H10 .2467 1.1124 .1034 .073 Uiso calc R 1 . . H
C11 .26558(8) 1.1266(4) .30397(17) .0575(4) Uani d . 1 . . C
H11 .2276 1.2535 .3185 .069 Uiso calc R 1 . . H
C12 .31099(9) 1.0238(3) .41129(14) .0539(4) Uani d . 1 . . C
H12 .3040 1.0835 .4982 .065 Uiso calc R 1 . . H
C13 .36706(8) .8316(3) .39009(13) .0482(3) Uani d . 1 . . C
H13 .3975 .7628 .4626 .058 Uiso calc R 1 . . H
H1O2 .5664(18) -.080(8) .203(3) .133(12) Uiso d . 1 . . H

loop_
_atom_site_aniso_label
_atom_site_aniso_U_11
_atom_site_aniso_U_22
_atom_site_aniso_U_33
_atom_site_aniso_U_12
_atom_site_aniso_U_13
_atom_site_aniso_U_23
O1 .0536(5) .0418(6) .0560(5) .0044(4) -.0084(4) -.0081(4)
O2 .0600(6) .0429(6) .0740(7) .0154(5) .0018(5) .0029(5)
O3 .0475(5) .0358(5) .0426(4) .0052(4) .0062(3) .0010(4)
C1 .0577(8) .0462(8) .0555(7) .0093(7) -.0097(6) .0011(6)
C2 .0452(6) .0329(7) .0585(7) .0030(5) .0016(5) .0040(6)
C3 .0426(6) .0294(6) .0496(7) -.0007(4) .0055(5) .0020(5)
C7 .0464(6) .0336(6) .0423(6) -.0044(6) .0035(4) .0011(5)
C8 .0426(6) .0345(7) .0452(6) -.0061(5) .0065(5) -.0003(5)
C9 .0453(6) .0557(9) .0482(7) .0015(7) -.0011(5) -.0081(6)
C10 .0469(7) .0696(12) .0635(8) .0089(7) -.0066(6) -.0018(8)
C11 .0456(7) .0511(9) .0768(9) .0044(7) .0113(6) -.0090(8)
C12 .0624(8) .0478(8) .0536(7) -.0052(7) .0187(6) -.0058(6)
C13 .0594(7) .0429(8) .0431(6) -.0029(6) .0087(5) .0043(6)

loop_
_atom_type_symbol
_atom_type_description
_atom_type_scat_dispersion_real
_atom_type_scat_dispersion_imag
_atom_type_scat_source
C C .0181 .0091 'International Tables Vol C Tables 4.2.6.8 and 6.1.1.4'
H H .0000 .0000 'International Tables Vol C Tables 4.2.6.8 and 6.1.1.4'
O O .0492 .0322 'International Tables Vol C Tables 4.2.6.8 and 6.1.1.4'

loop_
_geom_angle_atom_site_label_1
_geom_angle_atom_site_label_2
_geom_angle_atom_site_label_3
_geom_angle_site_symmetry_1
_geom_angle_site_symmetry_3
_geom_angle
_geom_angle_publ_flag
C7 O1 C1 . . 108.34(10) yes
C2 O2 H1O2 . . 94(2) ?
C7 O3 C3 . . 111.17(9) yes
O1 C1 C2 . . 111.71(11) ?
O2 C2 C1 . . 109.53(12) ?
O2 C2 C3 . . 110.67(11) ?
C1 C2 C3 . . 110.83(12) ?
O3 C3 C3 . 2_655 107.96(8) ?
O3 C3 C2 . . 110.19(10) ?
C3 C3 C2 2_655 . 113.41(14) ?
O3 C7 O1 . . 109.11(10) ?
O3 C7 C8 . . 110.03(10) ?
O1 C7 C8 . . 110.31(10) ?
C9 C8 C13 . . 119.09(13) ?
C9 C8 C7 . . 121.10(11) ?
C13 C8 C7 . . 119.70(12) ?
C8 C9 C10 . . 120.44(13) ?
C11 C10 C9 . . 120.55(15) ?
C10 C11 C12 . . 119.70(15) ?
C11 C12 C13 . . 120.32(13) ?
C12 C13 C8 . . 119.89(13) ?

loop_
_geom_bond_atom_site_label_1
_geom_bond_atom_site_label_2
_geom_bond_site_symmetry_2
_geom_bond_distance
_geom_bond_publ_flag
O1 C7 . 1.4179(15) yes
O1 C1 . 1.4328(18) yes
O2 C2 . 1.4273(17) yes
O2 H1O2 . .83(3) ?
O3 C7 . 1.4076(14) yes
O3 C3 . 1.4370(15) yes
C1 C2 . 1.522(2) ?
C2 C3 . 1.5349(18) ?
C3 C3 2_655 1.512(2) yes
C7 C8 . 1.5032(18) ?
C8 C9 . 1.382(2) ?
C8 C13 . 1.3934(17) ?
C9 C10 . 1.384(2) ?
C10 C11 . 1.370(2) ?
C11 C12 . 1.381(2) ?
C12 C13 . 1.389(2) ?

loop_
_geom_torsion_atom_site_label_1
_geom_torsion_atom_site_label_2
_geom_torsion_atom_site_label_3
_geom_torsion_atom_site_label_4
_geom_torsion_site_symmetry_3
_geom_torsion_site_symmetry_4
_geom_torsion
_geom_torsion_publ_flag
C7 O1 C1 C2 . . 58.34(15) yes
O1 C1 C2 O2 . . -169.52(11) yes
O1 C1 C2 C3 . . -47.14(16) yes
C7 O3 C3 C3 . 2_655 -179.70(11) ?
C7 O3 C3 C2 . . -55.36(13) yes
O2 C2 C3 O3 . . 166.27(11) ?
C1 C2 C3 O3 . . 44.54(14) yes
O2 C2 C3 C3 . 2_655 -72.58(11) ?
C1 C2 C3 C3 . 2_655 165.69(14) yes
C2 C3 C3 C2 2_655 2_655 177.60(12) yes
C3 O3 C7 O1 . . 68.30(12) yes
C3 O3 C7 C8 . . -170.56(9) ?
C1 O1 C7 O3 . . -68.55(13) yes
C1 O1 C7 C8 . . 170.47(11) ?
O3 C7 C8 C9 . . 17.58(16) ?
O1 C7 C8 C9 . . 138.00(13) ?
O3 C7 C8 C13 . . -166.24(11) ?
O1 C7 C8 C13 . . -45.81(15) ?
C13 C8 C9 C10 . . -.3(2) ?
C7 C8 C9 C10 . . 175.86(14) ?
C8 C9 C10 C11 . . -.5(3) ?
C9 C10 C11 C12 . . 1.1(3) ?
C10 C11 C12 C13 . . -.9(3) ?
C11 C12 C13 C8 . . .0(2) ?
C9 C8 C13 C12 . . .6(2) ?
C7 C8 C13 C12 . . -175.66(12) ?
